data_7211761
loop_
_publ_author_name
'Babashkina, Maria G.'
'Safin, Damir A.'
'Bolte, Michael'
'Klein, Axel'

_publ_section_title
;
 Copper(I) complexes with N-thiophosphorylated thioureas and phosphines
 with versatile structures and luminescence
;
_journal_issue 1
_journal_name_full CrystEngComm
_journal_page_first 134
_journal_paper_doi 10.1039/b914163d
_journal_volume 12
_journal_year 2010
_chemical_formula_moiety 'C63 H64 Cu2 I N2 O2 P5 S2, C3 H6 O'
_chemical_formula_sum 'C66 H70 Cu2 I N2 O3 P5 S2'
_chemical_formula_weight 1412.19
_chemical_name_systematic ?
_space_group_IT_number 14
_symmetry_cell_setting monoclinic
_symmetry_space_group_name_Hall '-P 2ybc'
_symmetry_space_group_name_H-M 'P 1 21/c 1'
_atom_sites_solution_hydrogens geom
_atom_sites_solution_primary direct
_atom_sites_solution_secondary difmap
_audit_creation_method SHELXL-97
_cell_angle_alpha 90.00
_cell_angle_beta 98.651(3)
_cell_angle_gamma 90.00
_cell_formula_units_Z 4
_cell_length_a 13.5587(6)
_cell_length_b 17.5724(4)
_cell_length_c 27.2980(10)
_cell_measurement_reflns_used 35217
_cell_measurement_temperature 173(2)
_cell_measurement_theta_max 26.4
_cell_measurement_theta_min 2.3
_cell_volume 6430.0(4)
_computing_cell_refinement 'X-Area (Stoe & Cie, 2001)'
_computing_data_collection 'X-Area (Stoe & Cie, 2001)'
_computing_data_reduction 'X-Area (Stoe & Cie, 2001)'
_computing_molecular_graphics 'XP in SHELXTL-Plus (Sheldrick, 1991)'
_computing_publication_material SHELXL97
_computing_structure_refinement 'SHELXL97 (Sheldrick, 2008) '
_computing_structure_solution 'SHELXS97 (Sheldrick, 2008) '
_diffrn_ambient_temperature 173(2)
_diffrn_measured_fraction_theta_full 0.998
_diffrn_measured_fraction_theta_max 0.994
_diffrn_measurement_device_type 'STOE IPDS II two-circle-diffractometer'
_diffrn_measurement_method \w
_diffrn_radiation_monochromator graphite
_diffrn_radiation_source 'fine-focus sealed tube'
_diffrn_radiation_type MoK\a
_diffrn_radiation_wavelength 0.71073
_diffrn_reflns_av_R_equivalents 0.0489
_diffrn_reflns_av_sigmaI/netI 0.0447
_diffrn_reflns_limit_h_max 16
_diffrn_reflns_limit_h_min -16
_diffrn_reflns_limit_k_max 21
_diffrn_reflns_limit_k_min -21
_diffrn_reflns_limit_l_max 33
_diffrn_reflns_limit_l_min -33
_diffrn_reflns_number 36380
_diffrn_reflns_theta_full 25.00
_diffrn_reflns_theta_max 25.91
_diffrn_reflns_theta_min 2.29
_diffrn_standards_number 0
_exptl_absorpt_coefficient_mu 1.378
_exptl_absorpt_correction_T_max 0.6592
_exptl_absorpt_correction_T_min 0.6369
_exptl_absorpt_correction_type multi-scan
_exptl_absorpt_process_details 'MULABS (Spek, 2003; Blessing, 1995)'
_exptl_crystal_colour colourless
_exptl_crystal_density_diffrn 1.459
_exptl_crystal_density_method 'not measured'
_exptl_crystal_description block
_exptl_crystal_F_000 2888
_exptl_crystal_size_max 0.36
_exptl_crystal_size_mid 0.35
_exptl_crystal_size_min 0.33
_refine_diff_density_max 0.837
_refine_diff_density_min -0.674
_refine_diff_density_rms 0.075
_refine_ls_extinction_coef 0.00204(10)
_refine_ls_extinction_expression Fc^*^=kFc[1+0.001xFc^2^\l^3^/sin(2\q)]^-1/4^
_refine_ls_extinction_method SHELXL
_refine_ls_goodness_of_fit_ref 0.941
_refine_ls_hydrogen_treatment mixed
_refine_ls_matrix_type full
_refine_ls_number_parameters 737
_refine_ls_number_reflns 12457
_refine_ls_number_restraints 0
_refine_ls_restrained_S_all 0.941
_refine_ls_R_factor_all 0.0424
_refine_ls_R_factor_gt 0.0314
_refine_ls_shift/su_max 0.003
_refine_ls_shift/su_mean 0.000
_refine_ls_structure_factor_coef Fsqd
_refine_ls_weighting_details 'calc w=1/[\s^2^(Fo^2^)+(0.0471P)^2^+0.0000P] where P=(Fo^2^+2Fc^2^)/3'
_refine_ls_weighting_scheme calc
_refine_ls_wR_factor_gt 0.0747
_refine_ls_wR_factor_ref 0.0776
_reflns_number_gt 9953
_reflns_number_total 12457
_reflns_threshold_expression I>2\s(I)
_cod_data_source_file b914163d.txt
_cod_data_source_block safin29
_cod_depositor_comments
;
The following automatic conversions were performed:

'_symmetry_cell_setting' value 'Monoclinic' changed to 'monoclinic'
according to /home/saulius/struct/CIF-dictionaries/cif_core.dic
dictionary named 'cif_core.dic' version 2.4.2 from 2011-04-26.

Automatic conversion script
Id: cif_fix_values 1891 2012-01-12 08:04:46Z andrius 
;
_cod_original_sg_symbol_H-M 'P 21/c'
_cod_database_code 7211761

loop_
_symmetry_equiv_pos_as_xyz
'x, y, z'
'-x, y+1/2, -z+1/2'
'-x, -y, -z'
'x, -y-1/2, z-1/2'

loop_
_atom_site_label
_atom_site_type_symbol
_atom_site_fract_x
_atom_site_fract_y
_atom_site_fract_z
_atom_site_U_iso_or_equiv
_atom_site_adp_type
_atom_site_occupancy
_atom_site_symmetry_multiplicity
_atom_site_calc_flag
_atom_site_refinement_flags
I1 I 0.462961(14) 0.484580(9) 0.706906(6) 0.03102(6) Uani 1 1 d .
Cu1 Cu 0.47285(2) 0.234862(16) 0.573605(10) 0.02199(8) Uani 1 1 d .
Cu2 Cu 0.43036(2) 0.347037(17) 0.662557(11) 0.02301(8) Uani 1 1 d .
S1 S 0.58964(5) 0.20758(3) 0.52009(2) 0.02680(14) Uani 1 1 d .
S2 S 0.50231(5) 0.36201(3) 0.59052(2) 0.02168(13) Uani 1 1 d .
P1 P 0.66214(5) 0.30511(4) 0.52067(2) 0.02606(15) Uani 1 1 d .
P2 P 0.50592(5) 0.14721(3) 0.63689(2) 0.02063(13) Uani 1 1 d .
P3 P 0.30837(5) 0.23007(4) 0.54081(2) 0.02350(14) Uani 1 1 d .
P4 P 0.48477(5) 0.25906(3) 0.72144(2) 0.02096(13) Uani 1 1 d .
P5 P 0.26614(5) 0.32351(4) 0.63290(2) 0.02349(14) Uani 1 1 d .
O1 O 0.60723(16) 0.36827(10) 0.48516(7) 0.0348(4) Uani 1 1 d .
O2 O 0.76083(16) 0.29370(11) 0.49812(8) 0.0397(5) Uani 1 1 d .
N1 N 0.69552(16) 0.34897(12) 0.57307(7) 0.0239(4) Uani 1 1 d .
N2 N 0.66444(17) 0.41944(12) 0.64051(8) 0.0249(5) Uani 1 1 d .
H2 H 0.616(2) 0.4338(18) 0.6539(11) 0.037(9) Uiso 1 1 d .
C1 C 0.63236(19) 0.37507(13) 0.60053(9) 0.0219(5) Uani 1 1 d .
C2 C 0.5329(2) 0.35479(16) 0.44211(10) 0.0357(6) Uani 1 1 d .
H2A H 0.4822 0.3179 0.4510 0.043 Uiso 1 1 calc R
C3 C 0.4835(3) 0.43094(19) 0.42976(13) 0.0506(8) Uani 1 1 d .
H3A H 0.4536 0.4491 0.4581 0.076 Uiso 1 1 calc R
H3B H 0.4314 0.4254 0.4009 0.076 Uiso 1 1 calc R
H3C H 0.5334 0.4677 0.4222 0.076 Uiso 1 1 calc R
C4 C 0.5788(3) 0.32354(19) 0.39970(10) 0.0443(8) Uani 1 1 d .
H4A H 0.6098 0.2743 0.4091 0.067 Uiso 1 1 calc R
H4B H 0.6296 0.3590 0.3914 0.067 Uiso 1 1 calc R
H4C H 0.5270 0.3169 0.3709 0.067 Uiso 1 1 calc R
C5 C 0.8243(2) 0.22691(19) 0.50379(14) 0.0496(9) Uani 1 1 d .
H5 H 0.7845 0.1811 0.5102 0.059 Uiso 1 1 calc R
C6 C 0.9038(5) 0.2406(4) 0.5461(2) 0.117(2) Uani 1 1 d .
H6A H 0.8743 0.2443 0.5767 0.176 Uiso 1 1 calc R
H6B H 0.9384 0.2882 0.5409 0.176 Uiso 1 1 calc R
H6C H 0.9515 0.1984 0.5489 0.176 Uiso 1 1 calc R
C7 C 0.8625(4) 0.2184(4) 0.4556(2) 0.110(2) Uani 1 1 d .
H7A H 0.8065 0.2090 0.4292 0.166 Uiso 1 1 calc R
H7B H 0.9091 0.1755 0.4577 0.166 Uiso 1 1 calc R
H7C H 0.8970 0.2652 0.4484 0.166 Uiso 1 1 calc R
C8 C 0.45905(19) 0.16331(13) 0.69613(8) 0.0222(5) Uani 1 1 d .
H8A H 0.3861 0.1546 0.6911 0.027 Uiso 1 1 calc R
H8B H 0.4900 0.1255 0.7207 0.027 Uiso 1 1 calc R
C9 C 0.2339(2) 0.24055(15) 0.59162(9) 0.0273(5) Uani 1 1 d .
H9A H 0.2417 0.1937 0.6120 0.033 Uiso 1 1 calc R
H9B H 0.1627 0.2445 0.5770 0.033 Uiso 1 1 calc R
C11 C 0.7614(2) 0.44326(14) 0.66068(9) 0.0267(5) Uani 1 1 d .
C12 C 0.7674(2) 0.50697(17) 0.69139(12) 0.0422(7) Uani 1 1 d .
H12 H 0.7083 0.5326 0.6968 0.051 Uiso 1 1 calc R
C13 C 0.8594(3) 0.5329(2) 0.71392(15) 0.0612(10) Uani 1 1 d .
H13 H 0.8632 0.5767 0.7345 0.073 Uiso 1 1 calc R
C14 C 0.9450(3) 0.4957(2) 0.70683(13) 0.0539(9) Uani 1 1 d .
H14 H 1.0081 0.5139 0.7223 0.065 Uiso 1 1 calc R
C15 C 0.9394(2) 0.4320(2) 0.67725(11) 0.0449(8) Uani 1 1 d .
H15 H 0.9987 0.4057 0.6729 0.054 Uiso 1 1 calc R
C16 C 0.8481(2) 0.40569(17) 0.65375(10) 0.0346(6) Uani 1 1 d .
H16 H 0.8450 0.3621 0.6330 0.041 Uiso 1 1 calc R
C21 C 0.63737(19) 0.12622(14) 0.65769(9) 0.0239(5) Uani 1 1 d .
C22 C 0.7087(2) 0.17982(17) 0.65023(11) 0.0369(7) Uani 1 1 d .
H22 H 0.6887 0.2256 0.6330 0.044 Uiso 1 1 calc R
C23 C 0.8080(3) 0.1674(2) 0.66757(13) 0.0522(9) Uani 1 1 d .
H23 H 0.8561 0.2049 0.6626 0.063 Uiso 1 1 calc R
C24 C 0.8382(2) 0.10041(19) 0.69220(13) 0.0497(8) Uani 1 1 d .
H24 H 0.9070 0.0911 0.7032 0.060 Uiso 1 1 calc R
C25 C 0.7677(2) 0.04727(18) 0.70073(13) 0.0450(8) Uani 1 1 d .
H25 H 0.7877 0.0023 0.7189 0.054 Uiso 1 1 calc R
C26 C 0.6680(2) 0.05949(15) 0.68283(10) 0.0336(6) Uani 1 1 d .
H26 H 0.6200 0.0219 0.6878 0.040 Uiso 1 1 calc R
C31 C 0.45507(19) 0.05301(13) 0.61952(9) 0.0226(5) Uani 1 1 d .
C32 C 0.4598(2) 0.02991(15) 0.57123(10) 0.0309(6) Uani 1 1 d .
H32 H 0.4871 0.0631 0.5493 0.037 Uiso 1 1 calc R
C33 C 0.4248(2) -0.04129(16) 0.55485(10) 0.0362(7) Uani 1 1 d .
H33 H 0.4285 -0.0568 0.5218 0.043 Uiso 1 1 calc R
C34 C 0.3847(2) -0.08962(15) 0.58647(10) 0.0341(6) Uani 1 1 d .
H34 H 0.3612 -0.1385 0.5754 0.041 Uiso 1 1 calc R
C35 C 0.3788(2) -0.06677(15) 0.63422(10) 0.0341(6) Uani 1 1 d .
H35 H 0.3507 -0.0999 0.6559 0.041 Uiso 1 1 calc R
C36 C 0.4135(2) 0.00412(15) 0.65087(10) 0.0304(6) Uani 1 1 d .
H36 H 0.4090 0.0194 0.6838 0.036 Uiso 1 1 calc R
C41 C 0.2664(2) 0.13899(15) 0.51247(9) 0.0278(6) Uani 1 1 d .
C42 C 0.1890(2) 0.09546(17) 0.52570(11) 0.0377(7) Uani 1 1 d .
H42 H 0.1546 0.1119 0.5516 0.045 Uiso 1 1 calc R
C43 C 0.1621(3) 0.02748(19) 0.50085(13) 0.0497(8) Uani 1 1 d .
H43 H 0.1097 -0.0025 0.5102 0.060 Uiso 1 1 calc R
C44 C 0.2113(3) 0.00334(18) 0.46263(13) 0.0498(8) Uani 1 1 d .
H44 H 0.1920 -0.0426 0.4455 0.060 Uiso 1 1 calc R
C45 C 0.2883(3) 0.04630(17) 0.44960(11) 0.0421(7) Uani 1 1 d .
H45 H 0.3222 0.0298 0.4235 0.050 Uiso 1 1 calc R
C46 C 0.3163(2) 0.11321(16) 0.47435(10) 0.0325(6) Uani 1 1 d .
H46 H 0.3700 0.1421 0.4654 0.039 Uiso 1 1 calc R
C51 C 0.2480(2) 0.29700(15) 0.49412(9) 0.0277(6) Uani 1 1 d .
C52 C 0.1609(2) 0.27774(18) 0.46251(11) 0.0389(7) Uani 1 1 d .
H52 H 0.1319 0.2289 0.4648 0.047 Uiso 1 1 calc R
C53 C 0.1165(2) 0.3296(2) 0.42766(12) 0.0485(8) Uani 1 1 d .
H53 H 0.0583 0.3155 0.4056 0.058 Uiso 1 1 calc R
C54 C 0.1561(2) 0.4012(2) 0.42474(12) 0.0469(8) Uani 1 1 d .
H54 H 0.1249 0.4365 0.4010 0.056 Uiso 1 1 calc R
C55 C 0.2412(3) 0.42183(19) 0.45628(12) 0.0464(8) Uani 1 1 d .
H55 H 0.2680 0.4716 0.4547 0.056 Uiso 1 1 calc R
C56 C 0.2876(2) 0.36914(17) 0.49050(11) 0.0380(7) Uani 1 1 d .
H56 H 0.3472 0.3829 0.5116 0.046 Uiso 1 1 calc R
C61 C 0.6146(2) 0.25481(14) 0.75204(9) 0.0247(5) Uani 1 1 d .
C62 C 0.6518(2) 0.19393(16) 0.78117(10) 0.0332(6) Uani 1 1 d .
H62 H 0.6097 0.1519 0.7853 0.040 Uiso 1 1 calc R
C63 C 0.7502(2) 0.19364(19) 0.80448(12) 0.0441(7) Uani 1 1 d .
H63 H 0.7756 0.1513 0.8241 0.053 Uiso 1 1 calc R
C64 C 0.8112(2) 0.2553(2) 0.79901(11) 0.0443(8) Uani 1 1 d .
H64 H 0.8785 0.2554 0.8150 0.053 Uiso 1 1 calc R
C65 C 0.7744(2) 0.31649(19) 0.77047(11) 0.0420(7) Uani 1 1 d .
H65 H 0.8166 0.3586 0.7667 0.050 Uiso 1 1 calc R
C66 C 0.6765(2) 0.31718(16) 0.74720(10) 0.0336(6) Uani 1 1 d .
H66 H 0.6514 0.3599 0.7279 0.040 Uiso 1 1 calc R
C71 C 0.41923(19) 0.25881(14) 0.77546(9) 0.0241(5) Uani 1 1 d .
C72 C 0.3599(2) 0.19990(15) 0.78832(10) 0.0302(6) Uani 1 1 d .
H72 H 0.3507 0.1556 0.7682 0.036 Uiso 1 1 calc R
C73 C 0.3139(2) 0.20529(17) 0.83031(10) 0.0355(7) Uani 1 1 d .
H73 H 0.2734 0.1646 0.8387 0.043 Uiso 1 1 calc R
C74 C 0.3265(2) 0.26927(18) 0.85993(10) 0.0388(7) Uani 1 1 d .
H74 H 0.2950 0.2727 0.8887 0.047 Uiso 1 1 calc R
C75 C 0.3852(2) 0.32818(17) 0.84755(10) 0.0377(7) Uani 1 1 d .
H75 H 0.3944 0.3722 0.8680 0.045 Uiso 1 1 calc R
C76 C 0.4307(2) 0.32366(15) 0.80549(9) 0.0312(6) Uani 1 1 d .
H76 H 0.4701 0.3649 0.7970 0.037 Uiso 1 1 calc R
C81 C 0.19169(19) 0.30363(15) 0.68227(9) 0.0270(5) Uani 1 1 d .
C82 C 0.2085(2) 0.35099(16) 0.72377(10) 0.0306(6) Uani 1 1 d .
H82 H 0.2565 0.3907 0.7251 0.037 Uiso 1 1 calc R
C83 C 0.1560(2) 0.34066(17) 0.76309(11) 0.0368(7) Uani 1 1 d .
H83 H 0.1681 0.3731 0.7912 0.044 Uiso 1 1 calc R
C84 C 0.0859(2) 0.28309(19) 0.76137(11) 0.0422(7) Uani 1 1 d .
H84 H 0.0496 0.2761 0.7882 0.051 Uiso 1 1 calc R
C85 C 0.0687(2) 0.23573(19) 0.72052(11) 0.0424(7) Uani 1 1 d .
H85 H 0.0210 0.1960 0.7195 0.051 Uiso 1 1 calc R
C86 C 0.1212(2) 0.24614(17) 0.68090(11) 0.0351(6) Uani 1 1 d .
H86 H 0.1086 0.2137 0.6528 0.042 Uiso 1 1 calc R
C91 C 0.1963(2) 0.40214(15) 0.60065(10) 0.0293(6) Uani 1 1 d .
C92 C 0.0937(2) 0.39785(18) 0.58629(11) 0.0393(7) Uani 1 1 d .
H92 H 0.0591 0.3524 0.5919 0.047 Uiso 1 1 calc R
C93 C 0.0414(3) 0.4597(2) 0.56376(13) 0.0504(8) Uani 1 1 d .
H93 H -0.0287 0.4565 0.5539 0.060 Uiso 1 1 calc R
C94 C 0.0917(3) 0.52565(19) 0.55571(13) 0.0498(8) Uani 1 1 d .
H94 H 0.0558 0.5681 0.5406 0.060 Uiso 1 1 calc R
C95 C 0.1927(3) 0.53038(19) 0.56937(13) 0.0495(8) Uani 1 1 d .
H95 H 0.2268 0.5758 0.5633 0.059 Uiso 1 1 calc R
C96 C 0.2456(2) 0.46898(17) 0.59217(11) 0.0392(7) Uani 1 1 d .
H96 H 0.3157 0.4728 0.6020 0.047 Uiso 1 1 calc R
O101 O 0.0188(2) 0.0721(2) 0.61027(14) 0.0950(11) Uani 1 1 d .
C101 C 0.0526(3) 0.0153(3) 0.63097(16) 0.0679(12) Uani 1 1 d .
C102 C -0.0088(5) -0.0530(3) 0.6378(2) 0.114(2) Uani 1 1 d .
H10A H -0.0797 -0.0400 0.6301 0.171 Uiso 1 1 calc R
H10B H 0.0061 -0.0704 0.6723 0.171 Uiso 1 1 calc R
H10C H 0.0069 -0.0937 0.6157 0.171 Uiso 1 1 calc R
C103 C 0.1586(5) 0.0128(5) 0.6510(3) 0.158(4) Uani 1 1 d .
H10D H 0.1890 0.0622 0.6460 0.236 Uiso 1 1 calc R
H10E H 0.1913 -0.0268 0.6339 0.236 Uiso 1 1 calc R
H10F H 0.1667 0.0014 0.6865 0.236 Uiso 1 1 calc R

loop_
_atom_site_aniso_label
_atom_site_aniso_U_11
_atom_site_aniso_U_22
_atom_site_aniso_U_33
_atom_site_aniso_U_23
_atom_site_aniso_U_13
_atom_site_aniso_U_12
I1 0.04710(12) 0.01914(9) 0.02805(9) -0.00570(7) 0.00963(8) 0.00121(7)
Cu1 0.02784(16) 0.01674(15) 0.02148(15) -0.00006(12) 0.00399(12) -0.00090(12)
Cu2 0.02819(17) 0.01898(15) 0.02233(15) 0.00103(12) 0.00536(12) 0.00078(12)
S1 0.0372(4) 0.0184(3) 0.0272(3) -0.0044(2) 0.0126(3) -0.0038(3)
S2 0.0274(3) 0.0167(3) 0.0213(3) -0.0019(2) 0.0049(2) -0.0006(2)
P1 0.0372(4) 0.0199(3) 0.0232(3) -0.0031(3) 0.0116(3) -0.0044(3)
P2 0.0289(3) 0.0155(3) 0.0177(3) -0.0004(2) 0.0041(2) -0.0003(2)
P3 0.0275(3) 0.0215(3) 0.0213(3) -0.0007(3) 0.0030(3) -0.0002(3)
P4 0.0296(3) 0.0162(3) 0.0175(3) -0.0010(2) 0.0050(2) -0.0008(3)
P5 0.0263(3) 0.0216(3) 0.0232(3) 0.0002(3) 0.0055(3) 0.0010(3)
O1 0.0525(12) 0.0253(10) 0.0255(9) 0.0023(8) 0.0019(9) -0.0059(9)
O2 0.0451(12) 0.0315(11) 0.0484(12) -0.0071(9) 0.0261(10) -0.0040(9)
N1 0.0288(11) 0.0195(10) 0.0240(10) -0.0019(8) 0.0055(9) -0.0014(9)
N2 0.0288(12) 0.0232(11) 0.0231(10) -0.0068(9) 0.0050(9) -0.0023(9)
C1 0.0305(13) 0.0140(11) 0.0211(11) 0.0007(9) 0.0036(10) -0.0026(10)
C2 0.0410(17) 0.0309(15) 0.0351(15) 0.0060(12) 0.0057(13) -0.0041(13)
C3 0.059(2) 0.0406(18) 0.0534(19) 0.0159(16) 0.0129(17) 0.0088(16)
C4 0.058(2) 0.0451(18) 0.0287(15) -0.0052(14) 0.0012(14) -0.0021(16)
C5 0.0351(17) 0.0349(17) 0.082(2) 0.0048(17) 0.0185(17) 0.0001(14)
C6 0.104(4) 0.153(6) 0.086(4) -0.005(4) -0.014(3) 0.060(4)
C7 0.077(3) 0.146(5) 0.117(4) -0.067(4) 0.043(3) 0.014(3)
C8 0.0310(13) 0.0167(11) 0.0191(11) 0.0011(9) 0.0049(10) -0.0009(10)
C9 0.0293(14) 0.0274(13) 0.0257(12) -0.0008(11) 0.0062(11) -0.0013(11)
C11 0.0351(15) 0.0230(13) 0.0207(12) -0.0012(10) 0.0000(11) -0.0068(11)
C12 0.0442(18) 0.0320(16) 0.0467(18) -0.0153(14) -0.0050(14) -0.0006(13)
C13 0.059(2) 0.048(2) 0.070(2) -0.0288(19) -0.0138(19) -0.0067(18)
C14 0.0400(19) 0.061(2) 0.055(2) -0.0091(18) -0.0111(16) -0.0097(17)
C15 0.0353(17) 0.057(2) 0.0406(16) -0.0035(15) -0.0008(13) 0.0006(15)
C16 0.0345(15) 0.0377(16) 0.0305(14) -0.0071(12) 0.0018(12) -0.0009(13)
C21 0.0318(14) 0.0205(12) 0.0193(11) -0.0001(10) 0.0031(10) 0.0005(10)
C22 0.0389(16) 0.0298(15) 0.0398(16) 0.0146(13) -0.0016(13) -0.0041(13)
C23 0.0391(18) 0.047(2) 0.067(2) 0.0262(18) -0.0030(16) -0.0103(15)
C24 0.0302(16) 0.0468(19) 0.069(2) 0.0172(17) -0.0024(15) 0.0015(14)
C25 0.0410(18) 0.0300(16) 0.062(2) 0.0157(15) 0.0027(15) 0.0066(14)
C26 0.0368(16) 0.0230(13) 0.0416(15) 0.0073(12) 0.0073(13) -0.0008(12)
C31 0.0284(13) 0.0169(11) 0.0220(11) -0.0013(10) 0.0028(10) 0.0008(10)
C32 0.0467(17) 0.0214(13) 0.0259(13) -0.0008(11) 0.0097(12) -0.0016(12)
C33 0.0562(19) 0.0268(14) 0.0264(13) -0.0092(11) 0.0086(13) -0.0019(13)
C34 0.0455(17) 0.0195(13) 0.0363(15) -0.0043(12) 0.0022(13) -0.0027(12)
C35 0.0472(17) 0.0230(13) 0.0326(14) 0.0019(11) 0.0080(13) -0.0089(12)
C36 0.0433(16) 0.0241(13) 0.0244(13) -0.0014(11) 0.0072(12) -0.0057(12)
C41 0.0355(15) 0.0222(13) 0.0242(12) -0.0025(10) -0.0002(11) -0.0001(11)
C42 0.0393(17) 0.0356(16) 0.0384(15) -0.0043(13) 0.0069(13) -0.0086(13)
C43 0.053(2) 0.0406(18) 0.056(2) -0.0073(16) 0.0086(17) -0.0220(16)
C44 0.066(2) 0.0334(17) 0.0472(18) -0.0118(15) 0.0007(17) -0.0104(16)
C45 0.061(2) 0.0338(16) 0.0311(15) -0.0084(13) 0.0047(14) 0.0027(15)
C46 0.0407(16) 0.0280(14) 0.0284(13) -0.0032(11) 0.0042(12) -0.0012(12)
C51 0.0304(14) 0.0302(14) 0.0229(12) 0.0023(11) 0.0055(11) 0.0059(11)
C52 0.0375(17) 0.0400(17) 0.0374(15) 0.0046(13) -0.0003(13) 0.0033(13)
C53 0.0379(18) 0.066(2) 0.0386(17) 0.0046(16) -0.0052(14) 0.0088(16)
C54 0.0443(19) 0.056(2) 0.0408(17) 0.0187(16) 0.0089(14) 0.0198(16)
C55 0.0482(19) 0.0386(17) 0.0533(19) 0.0219(15) 0.0100(16) 0.0078(15)
C56 0.0390(17) 0.0348(16) 0.0391(16) 0.0109(13) 0.0020(13) 0.0032(13)
C61 0.0319(14) 0.0246(13) 0.0182(11) -0.0026(10) 0.0059(10) -0.0022(11)
C62 0.0374(16) 0.0287(14) 0.0320(14) 0.0060(12) 0.0007(12) -0.0032(12)
C63 0.0409(18) 0.0475(19) 0.0411(17) 0.0122(15) -0.0025(14) 0.0009(15)
C64 0.0319(16) 0.059(2) 0.0393(16) 0.0025(15) -0.0032(13) -0.0058(15)
C65 0.0392(17) 0.0454(18) 0.0408(16) 0.0010(14) 0.0041(14) -0.0169(14)
C66 0.0403(16) 0.0286(14) 0.0312(14) 0.0041(12) 0.0028(12) -0.0067(12)
C71 0.0291(13) 0.0233(12) 0.0197(11) -0.0011(10) 0.0029(10) 0.0027(11)
C72 0.0381(15) 0.0278(14) 0.0258(13) -0.0022(11) 0.0081(12) -0.0047(12)
C73 0.0415(17) 0.0384(16) 0.0292(14) 0.0024(12) 0.0133(13) -0.0070(13)
C74 0.0440(17) 0.0495(18) 0.0260(14) -0.0044(13) 0.0155(13) -0.0009(15)
C75 0.0517(18) 0.0372(16) 0.0260(13) -0.0100(12) 0.0121(13) -0.0035(14)
C76 0.0413(16) 0.0281(14) 0.0259(13) -0.0045(11) 0.0100(12) -0.0042(12)
C81 0.0264(13) 0.0278(13) 0.0278(13) 0.0025(11) 0.0071(11) 0.0023(11)
C82 0.0323(15) 0.0287(14) 0.0328(14) -0.0027(11) 0.0109(12) -0.0006(12)
C83 0.0408(17) 0.0381(16) 0.0342(15) -0.0041(13) 0.0139(13) 0.0013(13)
C84 0.0404(17) 0.0520(19) 0.0382(16) 0.0061(14) 0.0186(14) 0.0003(15)
C85 0.0373(17) 0.0467(18) 0.0444(17) 0.0063(15) 0.0106(14) -0.0123(14)
C86 0.0344(15) 0.0357(16) 0.0349(15) -0.0003(13) 0.0044(12) -0.0067(12)
C91 0.0329(15) 0.0269(13) 0.0292(13) 0.0002(11) 0.0078(11) 0.0045(11)
C92 0.0328(16) 0.0417(17) 0.0430(16) 0.0083(14) 0.0044(13) 0.0038(13)
C93 0.0365(18) 0.062(2) 0.0506(19) 0.0093(17) 0.0009(15) 0.0161(16)
C94 0.057(2) 0.0397(18) 0.0520(19) 0.0113(16) 0.0045(16) 0.0194(16)
C95 0.060(2) 0.0315(17) 0.054(2) 0.0090(15) 0.0009(17) 0.0049(15)
C96 0.0408(17) 0.0324(16) 0.0436(17) 0.0079(13) 0.0033(14) 0.0024(13)
O101 0.070(2) 0.089(2) 0.130(3) 0.042(2) 0.025(2) 0.0136(18)
C101 0.066(3) 0.081(3) 0.063(2) 0.021(2) 0.030(2) 0.021(2)
C102 0.134(5) 0.084(4) 0.117(5) 0.028(4) -0.005(4) -0.006(4)
C103 0.077(4) 0.222(9) 0.172(7) 0.128(7) 0.011(4) 0.026(5)

loop_
_atom_type_symbol
_atom_type_description
_atom_type_scat_dispersion_real
_atom_type_scat_dispersion_imag
_atom_type_scat_source
C C 0.0033 0.0016 'International Tables Vol C Tables 4.2.6.8 and 6.1.1.4'
H H 0.0000 0.0000 'International Tables Vol C Tables 4.2.6.8 and 6.1.1.4'
Cu Cu 0.3201 1.2651 'International Tables Vol C Tables 4.2.6.8 and 6.1.1.4'
I I -0.4742 1.8119 'International Tables Vol C Tables 4.2.6.8 and 6.1.1.4'
N N 0.0061 0.0033 'International Tables Vol C Tables 4.2.6.8 and 6.1.1.4'
O O 0.0106 0.0060 'International Tables Vol C Tables 4.2.6.8 and 6.1.1.4'
P P 0.1023 0.0942 'International Tables Vol C Tables 4.2.6.8 and 6.1.1.4'
S S 0.1246 0.1234 'International Tables Vol C Tables 4.2.6.8 and 6.1.1.4'

loop_
_geom_angle_atom_site_label_1
_geom_angle_atom_site_label_2
_geom_angle_atom_site_label_3
_geom_angle
P3 Cu1 S2 104.17(3)
P3 Cu1 P2 109.78(3)
S2 Cu1 P2 119.27(2)
P3 Cu1 S1 117.26(3)
S2 Cu1 S1 102.05(2)
P2 Cu1 S1 104.77(2)
P4 Cu2 P5 108.80(3)
P4 Cu2 S2 122.65(2)
P5 Cu2 S2 103.27(3)
P4 Cu2 I1 106.087(19)
P5 Cu2 I1 113.81(2)
S2 Cu2 I1 102.404(18)
P1 S1 Cu1 101.44(3)
C1 S2 Cu1 107.29(8)
C1 S2 Cu2 114.81(8)
Cu1 S2 Cu2 88.73(2)
O2 P1 O1 101.52(11)
O2 P1 N1 105.34(12)
O1 P1 N1 104.41(11)
O2 P1 S1 109.83(8)
O1 P1 S1 114.57(8)
N1 P1 S1 119.35(8)
C21 P2 C31 102.14(11)
C21 P2 C8 101.96(11)
C31 P2 C8 101.53(11)
C21 P2 Cu1 116.01(8)
C31 P2 Cu1 112.77(8)
C8 P2 Cu1 119.98(8)
C41 P3 C51 100.89(12)
C41 P3 C9 103.56(12)
C51 P3 C9 102.76(12)
C41 P3 Cu1 115.00(9)
C51 P3 Cu1 123.94(9)
C9 P3 Cu1 108.39(9)
C8 P4 C61 104.46(12)
C8 P4 C71 102.32(11)
C61 P4 C71 100.47(11)
C8 P4 Cu2 109.57(8)
C61 P4 Cu2 122.52(8)
C71 P4 Cu2 115.20(8)
C91 P5 C81 101.29(12)
C91 P5 C9 104.14(12)
C81 P5 C9 101.02(12)
C91 P5 Cu2 116.12(9)
C81 P5 Cu2 112.83(9)
C9 P5 Cu2 119.00(9)
C2 O1 P1 125.99(17)
C5 O2 P1 126.13(18)
C1 N1 P1 123.51(19)
C1 N2 C11 130.6(2)
C1 N2 H2 110(2)
C11 N2 H2 119(2)
N1 C1 N2 120.3(2)
N1 C1 S2 126.52(19)
N2 C1 S2 113.10(18)
O1 C2 C4 111.6(2)
O1 C2 C3 105.5(3)
C4 C2 C3 111.9(3)
O1 C2 H2A 109.2
C4 C2 H2A 109.2
C3 C2 H2A 109.2
C2 C3 H3A 109.5
C2 C3 H3B 109.5
H3A C3 H3B 109.5
C2 C3 H3C 109.5
H3A C3 H3C 109.5
H3B C3 H3C 109.5
C2 C4 H4A 109.5
C2 C4 H4B 109.5
H4A C4 H4B 109.5
C2 C4 H4C 109.5
H4A C4 H4C 109.5
H4B C4 H4C 109.5
O2 C5 C6 107.7(3)
O2 C5 C7 105.4(3)
C6 C5 C7 113.4(4)
O2 C5 H5 110.1
C6 C5 H5 110.1
C7 C5 H5 110.1
C5 C6 H6A 109.5
C5 C6 H6B 109.5
H6A C6 H6B 109.5
C5 C6 H6C 109.5
H6A C6 H6C 109.5
H6B C6 H6C 109.5
C5 C7 H7A 109.5
C5 C7 H7B 109.5
H7A C7 H7B 109.5
C5 C7 H7C 109.5
H7A C7 H7C 109.5
H7B C7 H7C 109.5
P4 C8 P2 113.58(12)
P4 C8 H8A 108.9
P2 C8 H8A 108.9
P4 C8 H8B 108.9
P2 C8 H8B 108.9
H8A C8 H8B 107.7
P3 C9 P5 115.47(14)
P3 C9 H9A 108.4
P5 C9 H9A 108.4
P3 C9 H9B 108.4
P5 C9 H9B 108.4
H9A C9 H9B 107.5
C16 C11 C12 119.4(3)
C16 C11 N2 124.4(2)
C12 C11 N2 116.1(2)
C13 C12 C11 120.0(3)
C13 C12 H12 120.0
C11 C12 H12 120.0
C14 C13 C12 120.5(3)
C14 C13 H13 119.8
C12 C13 H13 119.8
C13 C14 C15 119.8(3)
C13 C14 H14 120.1
C15 C14 H14 120.1
C14 C15 C16 120.7(3)
C14 C15 H15 119.7
C16 C15 H15 119.7
C15 C16 C11 119.7(3)
C15 C16 H16 120.2
C11 C16 H16 120.2
C22 C21 C26 118.8(3)
C22 C21 P2 119.1(2)
C26 C21 P2 122.0(2)
C23 C22 C21 120.7(3)
C23 C22 H22 119.7
C21 C22 H22 119.7
C22 C23 C24 120.2(3)
C22 C23 H23 119.9
C24 C23 H23 119.9
C25 C24 C23 119.7(3)
C25 C24 H24 120.2
C23 C24 H24 120.2
C24 C25 C26 120.0(3)
C24 C25 H25 120.0
C26 C25 H25 120.0
C25 C26 C21 120.6(3)
C25 C26 H26 119.7
C21 C26 H26 119.7
C32 C31 C36 118.9(2)
C32 C31 P2 116.18(18)
C36 C31 P2 124.88(18)
C33 C32 C31 120.4(2)
C33 C32 H32 119.8
C31 C32 H32 119.8
C34 C33 C32 120.1(2)
C34 C33 H33 120.0
C32 C33 H33 120.0
C35 C34 C33 119.8(3)
C35 C34 H34 120.1
C33 C34 H34 120.1
C34 C35 C36 120.5(3)
C34 C35 H35 119.7
C36 C35 H35 119.7
C35 C36 C31 120.2(2)
C35 C36 H36 119.9
C31 C36 H36 119.9
C42 C41 C46 118.9(3)
C42 C41 P3 124.8(2)
C46 C41 P3 116.3(2)
C41 C42 C43 119.9(3)
C41 C42 H42 120.1
C43 C42 H42 120.1
C44 C43 C42 120.5(3)
C44 C43 H43 119.7
C42 C43 H43 119.7
C45 C44 C43 119.7(3)
C45 C44 H44 120.1
C43 C44 H44 120.1
C44 C45 C46 120.2(3)
C44 C45 H45 119.9
C46 C45 H45 119.9
C45 C46 C41 120.8(3)
C45 C46 H46 119.6
C41 C46 H46 119.6
C56 C51 C52 118.6(3)
C56 C51 P3 119.9(2)
C52 C51 P3 121.5(2)
C53 C52 C51 120.3(3)
C53 C52 H52 119.9
C51 C52 H52 119.9
C54 C53 C52 120.5(3)
C54 C53 H53 119.7
C52 C53 H53 119.7
C53 C54 C55 120.1(3)
C53 C54 H54 120.0
C55 C54 H54 120.0
C54 C55 C56 119.6(3)
C54 C55 H55 120.2
C56 C55 H55 120.2
C51 C56 C55 120.9(3)
C51 C56 H56 119.6
C55 C56 H56 119.6
C62 C61 C66 119.2(3)
C62 C61 P4 122.4(2)
C66 C61 P4 118.3(2)
C61 C62 C63 120.6(3)
C61 C62 H62 119.7
C63 C62 H62 119.7
C64 C63 C62 119.7(3)
C64 C63 H63 120.1
C62 C63 H63 120.1
C65 C64 C63 120.1(3)
C65 C64 H64 120.0
C63 C64 H64 120.0
C64 C65 C66 120.6(3)
C64 C65 H65 119.7
C66 C65 H65 119.7
C65 C66 C61 119.9(3)
C65 C66 H66 120.1
C61 C66 H66 120.1
C72 C71 C76 118.5(2)
C72 C71 P4 125.09(19)
C76 C71 P4 116.42(19)
C71 C72 C73 120.5(2)
C71 C72 H72 119.8
C73 C72 H72 119.8
C74 C73 C72 120.5(3)
C74 C73 H73 119.7
C72 C73 H73 119.7
C75 C74 C73 119.6(2)
C75 C74 H74 120.2
C73 C74 H74 120.2
C74 C75 C76 120.4(3)
C74 C75 H75 119.8
C76 C75 H75 119.8
C75 C76 C71 120.5(3)
C75 C76 H76 119.7
C71 C76 H76 119.7
C86 C81 C82 118.9(2)
C86 C81 P5 124.9(2)
C82 C81 P5 116.2(2)
C83 C82 C81 120.6(3)
C83 C82 H82 119.7
C81 C82 H82 119.7
C84 C83 C82 120.0(3)
C84 C83 H83 120.0
C82 C83 H83 120.0
C85 C84 C83 119.9(3)
C85 C84 H84 120.0
C83 C84 H84 120.0
C84 C85 C86 120.2(3)
C84 C85 H85 119.9
C86 C85 H85 119.9
C81 C86 C85 120.3(3)
C81 C86 H86 119.8
C85 C86 H86 119.8
C96 C91 C92 119.1(3)
C96 C91 P5 119.6(2)
C92 C91 P5 121.3(2)
C93 C92 C91 120.3(3)
C93 C92 H92 119.8
C91 C92 H92 119.8
C94 C93 C92 119.8(3)
C94 C93 H93 120.1
C92 C93 H93 120.1
C95 C94 C93 120.4(3)
C95 C94 H94 119.8
C93 C94 H94 119.8
C94 C95 C96 120.3(3)
C94 C95 H95 119.9
C96 C95 H95 119.9
C91 C96 C95 120.1(3)
C91 C96 H96 119.9
C95 C96 H96 119.9
O101 C101 C103 119.0(5)
O101 C101 C102 123.2(5)
C103 C101 C102 117.8(5)
C101 C102 H10A 109.5
C101 C102 H10B 109.5
H10A C102 H10B 109.5
C101 C102 H10C 109.5
H10A C102 H10C 109.5
H10B C102 H10C 109.5
C101 C103 H10D 109.5
C101 C103 H10E 109.5
H10D C103 H10E 109.5
C101 C103 H10F 109.5
H10D C103 H10F 109.5
H10E C103 H10F 109.5

loop_
_geom_bond_atom_site_label_1
_geom_bond_atom_site_label_2
_geom_bond_distance
I1 Cu2 2.7096(3)
Cu1 P3 2.2763(8)
Cu1 S2 2.3042(6)
Cu1 P2 2.3076(7)
Cu1 S1 2.3596(6)
Cu2 P4 2.2719(7)
Cu2 P5 2.2895(8)
Cu2 S2 2.3377(6)
S1 P1 1.9746(9)
S2 C1 1.758(3)
P1 O2 1.5676(19)
P1 O1 1.584(2)
P1 N1 1.628(2)
P2 C21 1.825(3)
P2 C31 1.828(2)
P2 C8 1.846(2)
P3 C41 1.831(3)
P3 C51 1.834(3)
P3 C9 1.844(2)
P4 C8 1.832(2)
P4 C61 1.832(3)
P4 C71 1.833(2)
P5 C91 1.825(3)
P5 C81 1.835(2)
P5 C9 1.854(3)
O1 C2 1.448(4)
O2 C5 1.450(4)
N1 C1 1.303(3)
N2 C1 1.358(3)
N2 C11 1.410(3)
N2 H2 0.84(3)
C2 C4 1.499(4)
C2 C3 1.512(4)
C2 H2A 1.0000
C3 H3A 0.9800
C3 H3B 0.9800
C3 H3C 0.9800
C4 H4A 0.9800
C4 H4B 0.9800
C4 H4C 0.9800
C5 C6 1.477(6)
C5 C7 1.491(6)
C5 H5 1.0000
C6 H6A 0.9800
C6 H6B 0.9800
C6 H6C 0.9800
C7 H7A 0.9800
C7 H7B 0.9800
C7 H7C 0.9800
C8 H8A 0.9900
C8 H8B 0.9900
C9 H9A 0.9900
C9 H9B 0.9900
C11 C16 1.386(4)
C11 C12 1.394(4)
C12 C13 1.382(5)
C12 H12 0.9500
C13 C14 1.371(5)
C13 H13 0.9500
C14 C15 1.377(5)
C14 H14 0.9500
C15 C16 1.384(4)
C15 H15 0.9500
C16 H16 0.9500
C21 C22 1.386(4)
C21 C26 1.390(4)
C22 C23 1.377(4)
C22 H22 0.9500
C23 C24 1.387(5)
C23 H23 0.9500
C24 C25 1.380(4)
C24 H24 0.9500
C25 C26 1.384(4)
C25 H25 0.9500
C26 H26 0.9500
C31 C32 1.390(3)
C31 C36 1.390(3)
C32 C33 1.388(4)
C32 H32 0.9500
C33 C34 1.380(4)
C33 H33 0.9500
C34 C35 1.377(4)
C34 H34 0.9500
C35 C36 1.384(4)
C35 H35 0.9500
C36 H36 0.9500
C41 C42 1.389(4)
C41 C46 1.399(4)
C42 C43 1.395(4)
C42 H42 0.9500
C43 C44 1.386(5)
C43 H43 0.9500
C44 C45 1.378(5)
C44 H44 0.9500
C45 C46 1.380(4)
C45 H45 0.9500
C46 H46 0.9500
C51 C56 1.386(4)
C51 C52 1.395(4)
C52 C53 1.387(4)
C52 H52 0.9500
C53 C54 1.375(5)
C53 H53 0.9500
C54 C55 1.380(5)
C54 H54 0.9500
C55 C56 1.396(4)
C55 H55 0.9500
C56 H56 0.9500
C61 C62 1.382(4)
C61 C66 1.399(4)
C62 C63 1.390(4)
C62 H62 0.9500
C63 C64 1.384(4)
C63 H63 0.9500
C64 C65 1.377(5)
C64 H64 0.9500
C65 C66 1.382(4)
C65 H65 0.9500
C66 H66 0.9500
C71 C72 1.388(4)
C71 C76 1.399(4)
C72 C73 1.388(4)
C72 H72 0.9500
C73 C74 1.380(4)
C73 H73 0.9500
C74 C75 1.378(4)
C74 H74 0.9500
C75 C76 1.385(3)
C75 H75 0.9500
C76 H76 0.9500
C81 C86 1.387(4)
C81 C82 1.397(4)
C82 C83 1.387(4)
C82 H82 0.9500
C83 C84 1.384(4)
C83 H83 0.9500
C84 C85 1.383(5)
C84 H84 0.9500
C85 C86 1.393(4)
C85 H85 0.9500
C86 H86 0.9500
C91 C96 1.388(4)
C91 C92 1.390(4)
C92 C93 1.389(4)
C92 H92 0.9500
C93 C94 1.379(5)
C93 H93 0.9500
C94 C95 1.367(5)
C94 H94 0.9500
C95 C96 1.390(4)
C95 H95 0.9500
C96 H96 0.9500
O101 C101 1.203(5)
C101 C103 1.460(7)
C101 C102 1.488(7)
C102 H10A 0.9800
C102 H10B 0.9800
C102 H10C 0.9800
C103 H10D 0.9800
C103 H10E 0.9800
C103 H10F 0.9800

loop_
_geom_hbond_atom_site_label_D
_geom_hbond_atom_site_label_H
_geom_hbond_atom_site_label_A
_geom_hbond_distance_DH
_geom_hbond_distance_HA
_geom_hbond_distance_DA
_geom_hbond_angle_DHA
N2 H2 I1 0.84(3) 2.85(3) 3.681(2) 175(3)

loop_
_geom_torsion_atom_site_label_1
_geom_torsion_atom_site_label_2
_geom_torsion_atom_site_label_3
_geom_torsion_atom_site_label_4
_geom_torsion
P3 Cu1 S1 P1 117.44(4)
S2 Cu1 S1 P1 4.39(4)
P2 Cu1 S1 P1 -120.59(4)
P3 Cu1 S2 C1 -164.82(8)
P2 Cu1 S2 C1 72.39(8)
S1 Cu1 S2 C1 -42.35(8)
P3 Cu1 S2 Cu2 79.54(3)
P2 Cu1 S2 Cu2 -43.25(3)
S1 Cu1 S2 Cu2 -157.98(2)
P4 Cu2 S2 C1 -53.10(9)
P5 Cu2 S2 C1 -176.09(9)
I1 Cu2 S2 C1 65.45(9)
P4 Cu2 S2 Cu1 55.40(3)
P5 Cu2 S2 Cu1 -67.59(3)
I1 Cu2 S2 Cu1 173.949(17)
Cu1 S1 P1 O2 165.79(9)
Cu1 S1 P1 O1 -80.74(9)
Cu1 S1 P1 N1 44.08(10)
P3 Cu1 P2 C21 165.75(9)
S2 Cu1 P2 C21 -74.27(9)
S1 Cu1 P2 C21 39.02(9)
P3 Cu1 P2 C31 48.46(9)
S2 Cu1 P2 C31 168.44(9)
S1 Cu1 P2 C31 -78.28(9)
P3 Cu1 P2 C8 -71.04(10)
S2 Cu1 P2 C8 48.94(10)
S1 Cu1 P2 C8 162.23(10)
S2 Cu1 P3 C41 168.96(9)
P2 Cu1 P3 C41 -62.24(9)
S1 Cu1 P3 C41 57.10(10)
S2 Cu1 P3 C51 44.54(10)
P2 Cu1 P3 C51 173.34(10)
S1 Cu1 P3 C51 -67.32(10)
S2 Cu1 P3 C9 -75.74(9)
P2 Cu1 P3 C9 53.07(9)
S1 Cu1 P3 C9 172.40(9)
P5 Cu2 P4 C8 53.79(9)
S2 Cu2 P4 C8 -66.62(9)
I1 Cu2 P4 C8 176.61(8)
P5 Cu2 P4 C61 176.54(9)
S2 Cu2 P4 C61 56.13(10)
I1 Cu2 P4 C61 -60.64(9)
P5 Cu2 P4 C71 -60.89(10)
S2 Cu2 P4 C71 178.69(9)
I1 Cu2 P4 C71 61.93(10)
P4 Cu2 P5 C91 161.17(9)
S2 Cu2 P5 C91 -67.08(9)
I1 Cu2 P5 C91 43.12(9)
P4 Cu2 P5 C81 44.88(10)
S2 Cu2 P5 C81 176.63(9)
I1 Cu2 P5 C81 -73.17(9)
P4 Cu2 P5 C9 -73.19(10)
S2 Cu2 P5 C9 58.57(10)
I1 Cu2 P5 C9 168.77(9)
O2 P1 O1 C2 95.4(2)
N1 P1 O1 C2 -155.3(2)
S1 P1 O1 C2 -22.9(2)
O1 P1 O2 C5 -157.6(3)
N1 P1 O2 C5 93.8(3)
S1 P1 O2 C5 -36.0(3)
O2 P1 N1 C1 173.1(2)
O1 P1 N1 C1 66.6(2)
S1 P1 N1 C1 -63.0(2)
P1 N1 C1 N2 -171.59(18)
P1 N1 C1 S2 5.9(3)
C11 N2 C1 N1 -2.1(4)
C11 N2 C1 S2 -179.9(2)
Cu1 S2 C1 N1 46.9(2)
Cu2 S2 C1 N1 143.70(19)
Cu1 S2 C1 N2 -135.45(16)
Cu2 S2 C1 N2 -38.66(19)
P1 O1 C2 C4 -73.6(3)
P1 O1 C2 C3 164.57(19)
P1 O2 C5 C6 -94.4(4)
P1 O2 C5 C7 144.3(3)
C61 P4 C8 P2 -80.90(15)
C71 P4 C8 P2 174.71(14)
Cu2 P4 C8 P2 52.01(15)
C21 P2 C8 P4 81.26(15)
C31 P2 C8 P4 -173.51(14)
Cu1 P2 C8 P4 -48.51(16)
C41 P3 C9 P5 174.24(14)
C51 P3 C9 P5 -81.05(17)
Cu1 P3 C9 P5 51.68(16)
C91 P5 C9 P3 84.14(17)
C81 P5 C9 P3 -171.11(15)
Cu2 P5 C9 P3 -47.06(17)
C1 N2 C11 C16 -23.2(4)
C1 N2 C11 C12 160.0(3)
C16 C11 C12 C13 1.1(5)
N2 C11 C12 C13 178.1(3)
C11 C12 C13 C14 -0.9(6)
C12 C13 C14 C15 -0.3(6)
C13 C14 C15 C16 1.3(6)
C14 C15 C16 C11 -1.0(5)
C12 C11 C16 C15 -0.1(4)
N2 C11 C16 C15 -176.9(3)
C31 P2 C21 C22 147.3(2)
C8 P2 C21 C22 -107.9(2)
Cu1 P2 C21 C22 24.3(2)
C31 P2 C21 C26 -35.7(2)
C8 P2 C21 C26 69.1(2)
Cu1 P2 C21 C26 -158.71(19)
C26 C21 C22 C23 -0.3(4)
P2 C21 C22 C23 176.9(3)
C21 C22 C23 C24 0.9(5)
C22 C23 C24 C25 -2.2(6)
C23 C24 C25 C26 2.8(6)
C24 C25 C26 C21 -2.2(5)
C22 C21 C26 C25 0.9(4)
P2 C21 C26 C25 -176.1(2)
C21 P2 C31 C32 -87.5(2)
C8 P2 C31 C32 167.4(2)
Cu1 P2 C31 C32 37.7(2)
C21 P2 C31 C36 92.2(2)
C8 P2 C31 C36 -12.9(3)
Cu1 P2 C31 C36 -142.6(2)
C36 C31 C32 C33 -0.9(4)
P2 C31 C32 C33 178.8(2)
C31 C32 C33 C34 0.2(5)
C32 C33 C34 C35 0.4(5)
C33 C34 C35 C36 -0.5(5)
C34 C35 C36 C31 -0.2(5)
C32 C31 C36 C35 0.9(4)
P2 C31 C36 C35 -178.8(2)
C51 P3 C41 C42 -100.7(3)
C9 P3 C41 C42 5.4(3)
Cu1 P3 C41 C42 123.5(2)
C51 P3 C41 C46 78.4(2)
C9 P3 C41 C46 -175.5(2)
Cu1 P3 C41 C46 -57.4(2)
C46 C41 C42 C43 -0.3(4)
P3 C41 C42 C43 178.8(3)
C41 C42 C43 C44 -0.7(5)
C42 C43 C44 C45 0.9(6)
C43 C44 C45 C46 -0.2(5)
C44 C45 C46 C41 -0.8(5)
C42 C41 C46 C45 1.1(4)
P3 C41 C46 C45 -178.1(2)
C41 P3 C51 C56 -155.5(2)
C9 P3 C51 C56 97.8(2)
Cu1 P3 C51 C56 -25.0(3)
C41 P3 C51 C52 26.0(2)
C9 P3 C51 C52 -80.7(2)
Cu1 P3 C51 C52 156.43(19)
C56 C51 C52 C53 1.2(4)
P3 C51 C52 C53 179.7(2)
C51 C52 C53 C54 -1.8(5)
C52 C53 C54 C55 0.6(5)
C53 C54 C55 C56 1.1(5)
C52 C51 C56 C55 0.5(4)
P3 C51 C56 C55 -178.0(2)
C54 C55 C56 C51 -1.7(5)
C8 P4 C61 C62 -43.2(2)
C71 P4 C61 C62 62.5(2)
Cu2 P4 C61 C62 -168.32(18)
C8 P4 C61 C66 139.5(2)
C71 P4 C61 C66 -114.8(2)
Cu2 P4 C61 C66 14.4(2)
C66 C61 C62 C63 -1.5(4)
P4 C61 C62 C63 -178.8(2)
C61 C62 C63 C64 0.9(5)
C62 C63 C64 C65 -0.2(5)
C63 C64 C65 C66 0.2(5)
C64 C65 C66 C61 -0.9(4)
C62 C61 C66 C65 1.5(4)
P4 C61 C66 C65 178.9(2)
C8 P4 C71 C72 -4.6(3)
C61 P4 C71 C72 -112.1(2)
Cu2 P4 C71 C72 114.1(2)
C8 P4 C71 C76 175.5(2)
C61 P4 C71 C76 68.0(2)
Cu2 P4 C71 C76 -65.7(2)
C76 C71 C72 C73 -0.5(4)
P4 C71 C72 C73 179.6(2)
C71 C72 C73 C74 -0.1(5)
C72 C73 C74 C75 0.1(5)
C73 C74 C75 C76 0.4(5)
C74 C75 C76 C71 -1.1(5)
C72 C71 C76 C75 1.1(4)
P4 C71 C76 C75 -179.1(2)
C91 P5 C81 C86 98.7(3)
C9 P5 C81 C86 -8.4(3)
Cu2 P5 C81 C86 -136.5(2)
C91 P5 C81 C82 -81.1(2)
C9 P5 C81 C82 171.9(2)
Cu2 P5 C81 C82 43.7(2)
C86 C81 C82 C83 0.2(4)
P5 C81 C82 C83 180.0(2)
C81 C82 C83 C84 -0.2(5)
C82 C83 C84 C85 0.3(5)
C83 C84 C85 C86 -0.5(5)
C82 C81 C86 C85 -0.4(4)
P5 C81 C86 C85 179.8(2)
C84 C85 C86 C81 0.6(5)
C81 P5 C91 C96 127.5(2)
C9 P5 C91 C96 -128.0(2)
Cu2 P5 C91 C96 4.9(2)
C81 P5 C91 C92 -49.6(3)
C9 P5 C91 C92 55.0(2)
Cu2 P5 C91 C92 -172.2(2)
C96 C91 C92 C93 0.0(4)
P5 C91 C92 C93 177.1(2)
C91 C92 C93 C94 -0.1(5)
C92 C93 C94 C95 0.6(5)
C93 C94 C95 C96 -0.9(5)
C92 C91 C96 C95 -0.4(4)
P5 C91 C96 C95 -177.5(2)
C94 C95 C96 C91 0.8(5)
